data_4128743
loop_
_publ_author_name
'Cheisson, Thibault'
'Kersey, Kyle D.'
'Mahieu, Nolwenn'
'McSkimming, Alex'
'Gau, Michael R.'
'Carroll, Patrick J.'
'Schelter, Eric J.'

_publ_section_title
;
 Multiple Bonding in Lanthanides and Actinides: Direct Comparison of
 Covalency in Thorium(IV)- and Cerium(IV)-Imido Complexes.
;
_journal_issue 23
_journal_name_full 'Journal of the American Chemical Society'
_journal_page_first 9185
_journal_page_last 9190
_journal_paper_doi 10.1021/jacs.9b04061
_journal_volume 141
_journal_year 2019
_chemical_formula_moiety 'C37 H55 N4 O4 Th, C32 H12 B F24'
_chemical_formula_sum 'C69 H67 B F24 N4 O4 Th'
_chemical_formula_weight 1715.11
_space_group_crystal_system monoclinic
_space_group_IT_number 14
_space_group_name_Hall '-P 2ybc'
_space_group_name_H-M_alt 'P 1 21/c 1'
_atom_sites_solution_hydrogens geom
_atom_sites_solution_primary dual
_audit_creation_date 2017-03-27
_audit_creation_method
;
Olex2 1.2
(compiled 2016.09.09 svn.r3337 for OlexSys, GUI svn.r5227)
;
_cell_angle_alpha 90
_cell_angle_beta 97.543(4)
_cell_angle_gamma 90
_cell_formula_units_Z 4
_cell_length_a 19.4010(16)
_cell_length_b 19.4715(16)
_cell_length_c 18.6191(15)
_cell_measurement_reflns_used 9318
_cell_measurement_temperature 100
_cell_measurement_theta_max 27.53
_cell_measurement_theta_min 2.54
_cell_volume 6972.8(10)
_computing_data_collection 'Bruker APEX2 v2014.11-0'
_computing_data_reduction 'Bruker SAINT v8.34A'
_computing_publication_material 'Olex2 (Dolomanov et al., 2009)'
_computing_structure_refinement 'XL (Sheldrick, 2008)'
_computing_structure_solution 'XT (Sheldrick, 2015)'
_diffrn_ambient_temperature 100
_diffrn_measured_fraction_theta_full 1.000
_diffrn_measured_fraction_theta_max 0.998
_diffrn_measurement_device 'CCD area detector'
_diffrn_measurement_device_type 'Bruker APEXII'
_diffrn_measurement_method '\w and \f scans'
_diffrn_radiation_monochromator graphite
_diffrn_radiation_type MoK\a
_diffrn_radiation_wavelength 0.71073
_diffrn_reflns_av_R_equivalents 0.0390
_diffrn_reflns_av_unetI/netI 0.0267
_diffrn_reflns_Laue_measured_fraction_full 1.000
_diffrn_reflns_Laue_measured_fraction_max 0.998
_diffrn_reflns_limit_h_max 25
_diffrn_reflns_limit_h_min -25
_diffrn_reflns_limit_k_max 25
_diffrn_reflns_limit_k_min -25
_diffrn_reflns_limit_l_max 24
_diffrn_reflns_limit_l_min -24
_diffrn_reflns_number 172244
_diffrn_reflns_point_group_measured_fraction_full 1.000
_diffrn_reflns_point_group_measured_fraction_max 0.998
_diffrn_reflns_theta_full 25.242
_diffrn_reflns_theta_max 27.537
_diffrn_reflns_theta_min 1.488
_diffrn_source 'sealed tube'
_exptl_absorpt_coefficient_mu 2.254
_exptl_absorpt_correction_T_max 0.7456
_exptl_absorpt_correction_T_min 0.6518
_exptl_absorpt_correction_type multi-scan
_exptl_absorpt_process_details 'SADABS v2014/4'
_exptl_crystal_colour colourless
_exptl_crystal_density_diffrn 1.634
_exptl_crystal_description prism
_exptl_crystal_F_000 3408
_exptl_crystal_size_max 0.32
_exptl_crystal_size_mid 0.25
_exptl_crystal_size_min 0.12
_refine_diff_density_max 4.441
_refine_diff_density_min -3.692
_refine_diff_density_rms 0.109
_refine_ls_extinction_method none
_refine_ls_goodness_of_fit_ref 1.077
_refine_ls_hydrogen_treatment constr
_refine_ls_matrix_type full
_refine_ls_number_parameters 1493
_refine_ls_number_reflns 16040
_refine_ls_number_restraints 2490
_refine_ls_restrained_S_all 1.025
_refine_ls_R_factor_all 0.0575
_refine_ls_R_factor_gt 0.0450
_refine_ls_shift/su_max 0.002
_refine_ls_shift/su_mean 0.000
_refine_ls_structure_factor_coef Fsqd
_refine_ls_weighting_details 'w=1/[\s^2^(Fo^2^)+39.0366P] where P=(Fo^2^+2Fc^2^)/3'
_refine_ls_weighting_scheme calc
_refine_ls_wR_factor_gt 0.0892
_refine_ls_wR_factor_ref 0.0966
_reflns_number_gt 13497
_reflns_number_total 16040
_reflns_threshold_expression 'I > 2\s(I)'
_cod_data_source_file ja9b04061_si_002.cif
_cod_data_source_block 40089_Th(OEt2)(TriNOx)BArF4
_cod_database_code 4128743

loop_
_space_group_symop_operation_xyz
'x, y, z'
'-x, y+1/2, -z+1/2'
'-x, -y, -z'
'x, -y-1/2, z-1/2'

loop_
_atom_site_label
_atom_site_type_symbol
_atom_site_fract_x
_atom_site_fract_y
_atom_site_fract_z
_atom_site_U_iso_or_equiv
_atom_site_adp_type
_atom_site_occupancy
_atom_site_site_symmetry_order
_atom_site_calc_flag
_atom_site_refinement_flags_posn
_atom_site_refinement_flags_adp
_atom_site_refinement_flags_occupancy
_atom_site_disorder_assembly
_atom_site_disorder_group
Th1 Th 0.76990(2) -0.01515(2) 0.25766(2) 0.01623(5) Uani 0.8 1 d . U P A 1
Th1' Th 0.76998(6) 0.01672(6) 0.25788(6) 0.0279(2) Uani 0.2 1 d . U P A 2
O1 O 0.7610(2) 0.0928(2) 0.2169(2) 0.0284(10) Uani 0.654(2) 1 d . U P A 1
N1 N 0.7567(3) 0.1086(3) 0.2918(3) 0.0257(11) Uani 0.654(2) 1 d . U P A 1
C1 C 0.8192(3) 0.0656(3) 0.4330(3) 0.0159(11) Uani 0.654(2) 1 d . U P A 1
H1a H 0.8408 0.0665 0.4830 0.021 Uiso 0.654(2) 1 calc R . P A 1
H1b H 0.7702 0.0759 0.4324 0.021 Uiso 0.654(2) 1 calc R . P A 1
C2 C 0.8524(2) 0.12080(19) 0.39031(19) 0.0193(11) Uani 0.654(2) 1 d . U P A 1
C3 C 0.9161(2) 0.1483(2) 0.41957(19) 0.0210(14) Uani 0.654(2) 1 d G U P A 1
H3 H 0.9362 0.1352 0.4656 0.028 Uiso 0.654(2) 1 calc R . P A 1
C4 C 0.94957(19) 0.1955(3) 0.3800(3) 0.0266(16) Uani 0.654(2) 1 d G U P A 1
H4 H 0.9921 0.2139 0.3996 0.035 Uiso 0.654(2) 1 calc R . P A 1
C5 C 0.9194(2) 0.2150(2) 0.3112(3) 0.0316(16) Uani 0.654(2) 1 d G U P A 1
H5 H 0.9418 0.2466 0.2847 0.042 Uiso 0.654(2) 1 calc R . P A 1
C6 C 0.8558(2) 0.1875(2) 0.28195(19) 0.0317(14) Uani 0.654(2) 1 d G U P A 1
H6 H 0.8356 0.2006 0.2359 0.042 Uiso 0.654(2) 1 calc R . P A 1
C7 C 0.82230(16) 0.1404(2) 0.3215(2) 0.0213(12) Uani 0.654(2) 1 d G U P A 1
C8 C 0.6909(5) 0.1520(4) 0.2947(5) 0.0246(18) Uani 0.654(2) 1 d . U P A 1
C9 C 0.6305(4) 0.1069(4) 0.2658(5) 0.0428(18) Uani 0.654(2) 1 d . U P A 1
H9a H 0.5880 0.1326 0.2637 0.064 Uiso 0.654(2) 1 calc GR . P A 1
H9b H 0.6284 0.0681 0.2973 0.064 Uiso 0.654(2) 1 calc GR . P A 1
H9c H 0.6364 0.0912 0.2182 0.064 Uiso 0.654(2) 1 calc GR . P A 1
C10 C 0.6930(4) 0.2173(4) 0.2489(5) 0.046(2) Uani 0.654(2) 1 d . U P A 1
H10a H 0.7003 0.2050 0.2005 0.068 Uiso 0.654(2) 1 calc GR . P A 1
H10b H 0.7303 0.2462 0.2699 0.068 Uiso 0.654(2) 1 calc GR . P A 1
H10c H 0.6497 0.2414 0.2475 0.068 Uiso 0.654(2) 1 calc GR . P A 1
C11 C 0.6857(4) 0.1723(4) 0.3731(4) 0.0342(15) Uani 0.654(2) 1 d . U P A 1
H11a H 0.6476 0.2036 0.3743 0.051 Uiso 0.654(2) 1 calc GR . P A 1
H11b H 0.7281 0.1941 0.3936 0.051 Uiso 0.654(2) 1 calc GR . P A 1
H11c H 0.6780 0.1320 0.4007 0.051 Uiso 0.654(2) 1 calc GR . P A 1
O2 O 0.8472(2) -0.0769(2) 0.2034(2) 0.0274(10) Uani 0.654(2) 1 d . U P A 1
N2 N 0.8975(2) -0.0492(3) 0.2613(2) 0.0205(10) Uani 0.654(2) 1 d . U P A 1
C12 C 0.9026(3) -0.0222(3) 0.4155(3) 0.0133(10) Uani 0.654(2) 1 d . U P A 1
H12a H 0.9183 -0.0211 0.4671 0.018 Uiso 0.654(2) 1 calc R . P A 1
H12b H 0.9281 0.0127 0.3929 0.018 Uiso 0.654(2) 1 calc R . P A 1
C13 C 0.9204(2) -0.09265(16) 0.38593(18) 0.0158(10) Uani 0.654(2) 1 d . U P A 1
C14 C 0.9386(2) -0.1450(2) 0.43555(15) 0.0210(14) Uani 0.654(2) 1 d G U P A 1
H14 H 0.9413 -0.1363 0.4850 0.028 Uiso 0.654(2) 1 calc R . P A 1
C15 C 0.9527(2) -0.21041(19) 0.4113(2) 0.0226(15) Uani 0.654(2) 1 d G U P A 1
H15 H 0.9649 -0.2454 0.4445 0.030 Uiso 0.654(2) 1 calc R . P A 1
C16 C 0.9486(2) -0.22344(15) 0.3375(2) 0.0288(15) Uani 0.654(2) 1 d G U P A 1
H16 H 0.9581 -0.2672 0.3213 0.038 Uiso 0.654(2) 1 calc R . P A 1
C17 C 0.9304(2) -0.17107(19) 0.28787(16) 0.0239(12) Uani 0.654(2) 1 d G U P A 1
H17 H 0.9277 -0.1798 0.2385 0.032 Uiso 0.654(2) 1 calc R . P A 1
C18 C 0.91633(19) -0.10568(16) 0.31209(17) 0.0182(11) Uani 0.654(2) 1 d G U P A 1
C19 C 0.9569(6) -0.0177(4) 0.2274(6) 0.0177(16) Uani 0.654(2) 1 d . U P A 1
C20 C 0.9246(4) 0.0363(4) 0.1732(4) 0.0368(16) Uani 0.654(2) 1 d . U P A 1
H20a H 0.8958 0.0139 0.1342 0.055 Uiso 0.654(2) 1 calc GR . P A 1
H20b H 0.9608 0.0613 0.1542 0.055 Uiso 0.654(2) 1 calc GR . P A 1
H20c H 0.8969 0.0675 0.1972 0.055 Uiso 0.654(2) 1 calc GR . P A 1
C21 C 0.9981(3) -0.0692(4) 0.1899(4) 0.0338(15) Uani 0.654(2) 1 d . U P A 1
H21a H 1.0232 -0.0989 0.2253 0.051 Uiso 0.654(2) 1 calc GR . P A 1
H21b H 1.0303 -0.0455 0.1637 0.051 Uiso 0.654(2) 1 calc GR . P A 1
H21c H 0.9669 -0.0962 0.1568 0.051 Uiso 0.654(2) 1 calc GR . P A 1
C22 C 1.0049(3) 0.0202(4) 0.2872(3) 0.0255(13) Uani 0.654(2) 1 d . U P A 1
H22a H 0.9795 0.0566 0.3065 0.038 Uiso 0.654(2) 1 calc GR . P A 1
H22b H 1.0438 0.0391 0.2670 0.038 Uiso 0.654(2) 1 calc GR . P A 1
H22c H 1.0212 -0.0115 0.3252 0.038 Uiso 0.654(2) 1 calc GR . P A 1
O3 O 0.6726(2) -0.0767(2) 0.2528(2) 0.0253(9) Uani 0.654(2) 1 d . U P A 1
N3 N 0.7030(2) -0.1037(3) 0.3223(3) 0.0220(10) Uani 0.654(2) 1 d . U P A 1
C23 C 0.7905(3) -0.0537(3) 0.4494(3) 0.0156(11) Uani 0.654(2) 1 d . U P A 1
H23a H 0.8088 -0.0468 0.4999 0.021 Uiso 0.654(2) 1 calc R . P A 1
H23b H 0.8012 -0.1004 0.4366 0.021 Uiso 0.654(2) 1 calc R . P A 1
C24 C 0.71146(15) -0.0445(2) 0.4403(2) 0.0184(11) Uani 0.654(2) 1 d . U P A 1
C25 C 0.6814(2) -0.0089(3) 0.49295(19) 0.0236(15) Uani 0.654(2) 1 d G U P A 1
H25 H 0.7090 0.0066 0.5344 0.031 Uiso 0.654(2) 1 calc R . P A 1
C26 C 0.6102(2) 0.0034(3) 0.4836(2) 0.033(2) Uani 0.654(2) 1 d G U P A 1
H26 H 0.5902 0.0272 0.5189 0.043 Uiso 0.654(2) 1 calc R . P A 1
C27 C 0.56910(16) -0.0198(2) 0.4217(3) 0.0317(15) Uani 0.654(2) 1 d G U P A 1
H27 H 0.5215 -0.0116 0.4154 0.042 Uiso 0.654(2) 1 calc R . P A 1
C28 C 0.59914(16) -0.0554(2) 0.3690(2) 0.0271(13) Uani 0.654(2) 1 d G U P A 1
H28 H 0.5716 -0.0710 0.3275 0.036 Uiso 0.654(2) 1 calc R . P A 1
C29 C 0.67032(17) -0.0678(2) 0.37829(18) 0.0189(11) Uani 0.654(2) 1 d G U P A 1
C30 C 0.6961(4) -0.1823(4) 0.3218(4) 0.0214(15) Uani 0.654(2) 1 d . U P A 1
C31 C 0.7342(4) -0.2081(4) 0.2593(4) 0.0371(16) Uani 0.654(2) 1 d . U P A 1
H31a H 0.7352 -0.2574 0.2595 0.056 Uiso 0.654(2) 1 calc GR . P A 1
H31b H 0.7810 -0.1908 0.2655 0.056 Uiso 0.654(2) 1 calc GR . P A 1
H31c H 0.7103 -0.1922 0.2139 0.056 Uiso 0.654(2) 1 calc GR . P A 1
C32 C 0.6205(4) -0.2043(4) 0.3079(4) 0.0416(18) Uani 0.654(2) 1 d . U P A 1
H32a H 0.6180 -0.2530 0.3000 0.062 Uiso 0.654(2) 1 calc GR . P A 1
H32b H 0.5979 -0.1810 0.2658 0.062 Uiso 0.654(2) 1 calc GR . P A 1
H32c H 0.5978 -0.1928 0.3491 0.062 Uiso 0.654(2) 1 calc GR . P A 1
C33 C 0.7313(4) -0.2110(4) 0.3925(4) 0.0352(16) Uani 0.654(2) 1 d . U P A 1
H33a H 0.7145 -0.1874 0.4321 0.053 Uiso 0.654(2) 1 calc GR . P A 1
H33b H 0.7806 -0.2046 0.3953 0.053 Uiso 0.654(2) 1 calc GR . P A 1
H33c H 0.7211 -0.2591 0.3951 0.053 Uiso 0.654(2) 1 calc GR . P A 1
O1' O 0.6706(5) 0.0583(7) 0.2506(5) 0.053(3) Uani 0.346(2) 1 d . U P A 2
N1' N 0.7019(6) 0.0921(7) 0.3173(6) 0.042(2) Uani 0.346(2) 1 d . U P A 2
C1' C 0.7894(7) 0.0504(8) 0.4458(7) 0.028(3) Uani 0.346(2) 1 d . U P A 2
H1a' H 0.8079 0.0479 0.4968 0.038 Uiso 0.346(2) 1 calc R . P A 2
H1b' H 0.7996 0.0958 0.4285 0.038 Uiso 0.346(2) 1 calc R . P A 2
C2' C 0.7113(3) 0.0406(5) 0.4378(5) 0.028(2) Uani 0.346(2) 1 d . U P A 2
C3' C 0.6821(5) 0.0097(6) 0.4939(4) 0.034(3) Uani 0.346(2) 1 d G U P A 2
H3' H 0.7103 -0.0033 0.5360 0.045 Uiso 0.346(2) 1 calc R . P A 2
C4' C 0.6109(5) -0.0018(6) 0.4872(5) 0.033(4) Uani 0.346(2) 1 d G U P A 2
H4' H 0.5913 -0.0225 0.5247 0.043 Uiso 0.346(2) 1 calc R . P A 2
C5' C 0.5688(4) 0.0177(6) 0.4242(6) 0.041(3) Uani 0.346(2) 1 d G U P A 2
H5' H 0.5211 0.0100 0.4197 0.055 Uiso 0.346(2) 1 calc R . P A 2
C6' C 0.5979(4) 0.0486(6) 0.3681(4) 0.043(3) Uani 0.346(2) 1 d G U P A 2
H6' H 0.5698 0.0616 0.3260 0.057 Uiso 0.346(2) 1 calc R . P A 2
C7' C 0.6692(4) 0.0601(5) 0.3748(4) 0.035(3) Uani 0.346(2) 1 d G U P A 2
C8' C 0.6950(13) 0.1723(12) 0.3134(13) 0.044(4) Uani 0.346(2) 1 d . U P A 2
C9' C 0.6175(8) 0.1923(11) 0.2956(10) 0.063(4) Uani 0.346(2) 1 d . U P A 2
H9a' H 0.5955 0.1897 0.3388 0.094 Uiso 0.346(2) 1 calc GR . P A 2
H9b' H 0.5949 0.1613 0.2600 0.094 Uiso 0.346(2) 1 calc GR . P A 2
H9c' H 0.6141 0.2384 0.2770 0.094 Uiso 0.346(2) 1 calc GR . P A 2
C10' C 0.7333(11) 0.1908(12) 0.2480(12) 0.076(5) Uani 0.346(2) 1 d . U P A 2
H10a' H 0.7470 0.2382 0.2511 0.114 Uiso 0.346(2) 1 calc GR . P A 2
H10b' H 0.7027 0.1833 0.2038 0.114 Uiso 0.346(2) 1 calc GR . P A 2
H10c' H 0.7737 0.1624 0.2485 0.114 Uiso 0.346(2) 1 calc GR . P A 2
C11' C 0.7282(10) 0.2037(10) 0.3793(11) 0.064(5) Uani 0.346(2) 1 d . U P A 2
H11a' H 0.7774 0.1952 0.3841 0.096 Uiso 0.346(2) 1 calc GR . P A 2
H11b' H 0.7095 0.1845 0.4201 0.096 Uiso 0.346(2) 1 calc GR . P A 2
H11c' H 0.7199 0.2523 0.3774 0.096 Uiso 0.346(2) 1 calc GR . P A 2
O2' O 0.8447(5) 0.0572(7) 0.1987(5) 0.053(3) Uani 0.346(2) 1 d . U P A 2
N2' N 0.8952(6) 0.0329(7) 0.2572(6) 0.040(2) Uani 0.346(2) 1 d . U P A 2
C12' C 0.9018(6) 0.0171(8) 0.4110(7) 0.027(2) Uani 0.346(2) 1 d . U P A 2
H12a' H 0.9190 0.0186 0.4623 0.036 Uiso 0.346(2) 1 calc R . P A 2
H12b' H 0.9275 -0.0186 0.3897 0.036 Uiso 0.346(2) 1 calc R . P A 2
C13' C 0.9189(5) 0.0840(5) 0.3786(5) 0.033(2) Uani 0.346(2) 1 d . U P A 2
C14' C 0.9370(6) 0.1391(6) 0.4246(4) 0.037(3) Uani 0.346(2) 1 d G U P A 2
H14' H 0.9400 0.1334 0.4745 0.050 Uiso 0.346(2) 1 calc R . P A 2
C15' C 0.9507(6) 0.2029(5) 0.3960(7) 0.042(4) Uani 0.346(2) 1 d G U P A 2
H15' H 0.9629 0.2398 0.4268 0.055 Uiso 0.346(2) 1 calc R . P A 2
C16' C 0.9463(6) 0.2115(4) 0.3214(7) 0.050(4) Uani 0.346(2) 1 d G U P A 2
H16' H 0.9555 0.2542 0.3023 0.066 Uiso 0.346(2) 1 calc R . P A 2
C17' C 0.9282(5) 0.1564(6) 0.2754(5) 0.051(3) Uani 0.346(2) 1 d G U P A 2
H17' H 0.9252 0.1621 0.2255 0.067 Uiso 0.346(2) 1 calc R . P A 2
C18' C 0.9145(5) 0.0926(5) 0.3040(4) 0.040(3) Uani 0.346(2) 1 d G U P A 2
C19' C 0.9527(15) 0.0042(12) 0.2244(15) 0.038(4) Uani 0.346(2) 1 d . U P A 2
C20' C 0.9215(9) -0.0580(12) 0.1758(9) 0.067(4) Uani 0.346(2) 1 d . U P A 2
H20a' H 0.9096 -0.0946 0.2064 0.100 Uiso 0.346(2) 1 calc GR . P A 2
H20b' H 0.9554 -0.0739 0.1465 0.100 Uiso 0.346(2) 1 calc GR . P A 2
H20c' H 0.8806 -0.0431 0.1452 0.100 Uiso 0.346(2) 1 calc GR . P A 2
C21' C 0.9936(9) 0.0523(12) 0.1825(10) 0.072(5) Uani 0.346(2) 1 d . U P A 2
H21a' H 0.9630 0.0867 0.1591 0.109 Uiso 0.346(2) 1 calc GR . P A 2
H21b' H 1.0142 0.0268 0.1467 0.109 Uiso 0.346(2) 1 calc GR . P A 2
H21c' H 1.0294 0.0741 0.2152 0.109 Uiso 0.346(2) 1 calc GR . P A 2
C22' C 1.0045(8) -0.0322(10) 0.2862(8) 0.045(3) Uani 0.346(2) 1 d . U P A 2
H22a' H 1.0224 0.0013 0.3217 0.068 Uiso 0.346(2) 1 calc GR . P A 2
H22b' H 1.0422 -0.0525 0.2653 0.068 Uiso 0.346(2) 1 calc GR . P A 2
H22c' H 0.9800 -0.0672 0.3089 0.068 Uiso 0.346(2) 1 calc GR . P A 2
O3' O 0.7568(6) -0.1116(7) 0.2243(5) 0.060(3) Uani 0.346(2) 1 d . U P A 2
N3' N 0.7546(6) -0.1221(7) 0.3007(6) 0.042(2) Uani 0.346(2) 1 d . U P A 2
C23' C 0.8196(7) -0.0700(7) 0.4357(7) 0.025(2) Uani 0.346(2) 1 d . U P A 2
H23a' H 0.7706 -0.0799 0.4354 0.034 Uiso 0.346(2) 1 calc R . P A 2
H23b' H 0.8406 -0.0680 0.4859 0.034 Uiso 0.346(2) 1 calc R . P A 2
C24' C 0.8527(5) -0.1288(5) 0.3984(4) 0.029(2) Uani 0.346(2) 1 d . U P A 2
C25' C 0.9175(5) -0.1541(6) 0.4271(4) 0.032(3) Uani 0.346(2) 1 d G U P A 2
H25' H 0.9386 -0.1388 0.4720 0.042 Uiso 0.346(2) 1 calc R . P A 2
C26' C 0.9508(4) -0.2024(6) 0.3887(6) 0.038(3) Uani 0.346(2) 1 d G U P A 2
H26' H 0.9942 -0.2193 0.4079 0.050 Uiso 0.346(2) 1 calc R . P A 2
C27' C 0.9193(5) -0.2253(5) 0.3217(6) 0.047(3) Uani 0.346(2) 1 d G U P A 2
H27' H 0.9416 -0.2576 0.2960 0.063 Uiso 0.346(2) 1 calc R . P A 2
C28' C 0.8545(5) -0.2000(6) 0.2930(5) 0.051(3) Uani 0.346(2) 1 d G U P A 2
H28' H 0.8335 -0.2154 0.2481 0.068 Uiso 0.346(2) 1 calc R . P A 2
C29' C 0.8212(4) -0.1518(5) 0.3314(5) 0.047(3) Uani 0.346(2) 1 d G U P A 2
C30' C 0.6896(12) -0.1604(12) 0.3037(12) 0.049(4) Uani 0.346(2) 1 d . U P A 2
C31' C 0.6272(9) -0.1206(12) 0.2754(11) 0.071(5) Uani 0.346(2) 1 d . U P A 2
H31a' H 0.6313 -0.0747 0.2942 0.107 Uiso 0.346(2) 1 calc GR . P A 2
H31b' H 0.5867 -0.1421 0.2900 0.107 Uiso 0.346(2) 1 calc GR . P A 2
H31c' H 0.6229 -0.1192 0.2234 0.107 Uiso 0.346(2) 1 calc GR . P A 2
C32' C 0.6898(11) -0.2318(12) 0.2625(14) 0.087(6) Uani 0.346(2) 1 d . U P A 2
H32a' H 0.6451 -0.2532 0.2611 0.130 Uiso 0.346(2) 1 calc GR . P A 2
H32b' H 0.7248 -0.2611 0.2875 0.130 Uiso 0.346(2) 1 calc GR . P A 2
H32c' H 0.6997 -0.2242 0.2139 0.130 Uiso 0.346(2) 1 calc GR . P A 2
C33' C 0.6877(9) -0.1811(10) 0.3882(11) 0.061(4) Uani 0.346(2) 1 d . U P A 2
H33a' H 0.6781 -0.1410 0.4151 0.091 Uiso 0.346(2) 1 calc GR . P A 2
H33b' H 0.7319 -0.1998 0.4080 0.091 Uiso 0.346(2) 1 calc GR . P A 2
H33c' H 0.6520 -0.2147 0.3912 0.091 Uiso 0.346(2) 1 calc GR . P A 2
N4 N 0.82634(15) -0.00438(16) 0.40326(16) 0.0175(6) Uani 1 1 d . . . . .
O4 O 0.7174(2) -0.0216(2) 0.1242(2) 0.0239(10) Uani 0.719(7) 1 d D U P A 1
C34 C 0.7365(4) 0.0288(4) 0.0723(3) 0.0428(17) Uani 0.719(7) 1 d D U P A 1
H34a H 0.7542 0.0046 0.0330 0.057 Uiso 0.719(7) 1 calc R . P A 1
H34b H 0.7739 0.0571 0.0960 0.057 Uiso 0.719(7) 1 calc R . P A 1
C35 C 0.6791(6) 0.0739(5) 0.0416(6) 0.081(3) Uani 0.719(7) 1 d D U P A 1
H35a H 0.6412 0.0464 0.0192 0.121 Uiso 0.719(7) 1 calc GR . P A 1
H35b H 0.6950 0.1036 0.0060 0.121 Uiso 0.719(7) 1 calc GR . P A 1
H35c H 0.6639 0.1010 0.0795 0.121 Uiso 0.719(7) 1 calc GR . P A 1
C36 C 0.6808(4) -0.0792(4) 0.0892(3) 0.0423(17) Uani 0.719(7) 1 d D U P A 1
H36a H 0.6456 -0.0623 0.0515 0.056 Uiso 0.719(7) 1 calc R . P A 1
H36b H 0.6570 -0.1033 0.1244 0.056 Uiso 0.719(7) 1 calc R . P A 1
C37 C 0.7257(5) -0.1285(4) 0.0566(4) 0.060(2) Uani 0.719(7) 1 d D U P A 1
H37a H 0.7481 -0.1056 0.0203 0.090 Uiso 0.719(7) 1 calc GR . P A 1
H37b H 0.6979 -0.1657 0.0349 0.090 Uiso 0.719(7) 1 calc GR . P A 1
H37c H 0.7602 -0.1462 0.0936 0.090 Uiso 0.719(7) 1 calc GR . P A 1
O4' O 0.7161(9) 0.0137(8) 0.1241(8) 0.058(4) Uani 0.281(7) 1 d D U P A 2
C34' C 0.6797(12) 0.0707(12) 0.0910(13) 0.077(5) Uani 0.281(7) 1 d D U P A 2
H34a' H 0.6572 0.0945 0.1274 0.102 Uiso 0.281(7) 1 calc R . P A 2
H34b' H 0.6434 0.0539 0.0544 0.102 Uiso 0.281(7) 1 calc R . P A 2
C35' C 0.7230(16) 0.1210(12) 0.0565(15) 0.091(8) Uani 0.281(7) 1 d D U P A 2
H35a' H 0.7673 0.1259 0.0858 0.136 Uiso 0.281(7) 1 calc GR . P A 2
H35b' H 0.6999 0.1647 0.0523 0.136 Uiso 0.281(7) 1 calc GR . P A 2
H35c' H 0.7297 0.1049 0.0092 0.136 Uiso 0.281(7) 1 calc GR . P A 2
C36' C 0.7403(11) -0.0367(12) 0.0740(11) 0.063(4) Uani 0.281(7) 1 d D U P A 2
H36a' H 0.7666 -0.0128 0.0408 0.084 Uiso 0.281(7) 1 calc R . P A 2
H36b' H 0.7715 -0.0688 0.1016 0.084 Uiso 0.281(7) 1 calc R . P A 2
C37' C 0.6844(15) -0.0749(16) 0.0322(15) 0.100(8) Uani 0.281(7) 1 d D U P A 2
H37a' H 0.6702 -0.1119 0.0611 0.149 Uiso 0.281(7) 1 calc GR . P A 2
H37b' H 0.7004 -0.0932 -0.0105 0.149 Uiso 0.281(7) 1 calc GR . P A 2
H37c' H 0.6456 -0.0449 0.0186 0.149 Uiso 0.281(7) 1 calc GR . P A 2
F1 F 0.5397(10) 0.3586(9) 0.0809(12) 0.069(5) Uani 0.5 1 d . U P B 1
F2 F 0.5943(8) 0.3088(8) 0.0081(6) 0.078(5) Uani 0.5 1 d . U P B 1
F3 F 0.5797(13) 0.2623(10) 0.1063(13) 0.130(9) Uani 0.5 1 d . U P B 1
F1' F 0.5402(11) 0.3323(10) 0.1019(13) 0.106(8) Uani 0.5 1 d . U P B 2
F2' F 0.5883(8) 0.3251(7) 0.0066(6) 0.077(5) Uani 0.5 1 d . U P B 2
F3' F 0.5970(10) 0.2474(7) 0.0828(12) 0.078(5) Uani 0.5 1 d . U P B 2
F4 F 0.89587(13) 0.38466(14) 0.10693(15) 0.0361(6) Uani 1 1 d . . . . .
F5 F 0.88750(18) 0.2954(2) 0.1692(2) 0.0796(13) Uani 1 1 d . . . . .
F6 F 0.85071(16) 0.29553(17) 0.0553(2) 0.0611(10) Uani 1 1 d . . . . .
F7 F 0.8280(3) 0.3020(3) 0.4302(3) 0.0455(14) Uani 0.710(8) 1 d D U P C 1
F8 F 0.8545(6) 0.3566(3) 0.5291(3) 0.108(4) Uani 0.710(8) 1 d D U P C 1
F9 F 0.9297(3) 0.3367(3) 0.4587(5) 0.088(3) Uani 0.710(8) 1 d D U P C 1
F10 F 0.9168(5) 0.6044(4) 0.5207(3) 0.106(3) Uani 0.710(8) 1 d D U P C 1
F11 F 0.9490(2) 0.6237(2) 0.4171(3) 0.0575(16) Uani 0.710(8) 1 d D U P C 1
F12 F 0.8529(3) 0.6623(3) 0.4419(4) 0.0478(18) Uani 0.710(8) 1 d D U P C 1
F7' F 0.9086(12) 0.3818(11) 0.5188(7) 0.125(8) Uani 0.290(8) 1 d D U P C 2
F8' F 0.9447(8) 0.3682(10) 0.4190(11) 0.102(6) Uani 0.290(8) 1 d D U P C 2
F9' F 0.8467(10) 0.3284(9) 0.4369(12) 0.092(7) Uani 0.290(8) 1 d D U P C 2
F10' F 0.8586(15) 0.6335(11) 0.5275(8) 0.143(9) Uani 0.290(8) 1 d D U P C 2
F11' F 0.8324(10) 0.6889(8) 0.4324(10) 0.070(5) Uani 0.290(8) 1 d D U P C 2
F12' F 0.9337(8) 0.6497(11) 0.4566(13) 0.125(7) Uani 0.290(8) 1 d D U P C 2
F13 F 0.57456(18) 0.32759(19) 0.42816(19) 0.0653(10) Uani 1 1 d . . . . .
F14 F 0.5222(2) 0.3191(2) 0.3218(2) 0.0829(14) Uani 1 1 d . . . . .
F15 F 0.4713(2) 0.3656(2) 0.4040(3) 0.1021(17) Uani 1 1 d . . . . .
F16 F 0.4785(3) 0.6132(3) 0.4225(3) 0.127(2) Uani 1 1 d . . . . .
F17 F 0.5163(2) 0.6612(2) 0.3357(2) 0.0869(14) Uani 1 1 d . . . . .
F18 F 0.5813(2) 0.6550(2) 0.4326(2) 0.0753(12) Uani 1 1 d . . . . .
F19 F 0.5394(6) 0.6369(8) 0.0876(7) 0.059(4) Uani 0.5 1 d . U P D 1
F20 F 0.5853(8) 0.7374(8) 0.1131(9) 0.091(4) Uani 0.5 1 d . U P D 1
F21 F 0.5972(7) 0.6875(7) 0.0143(8) 0.052(4) Uani 0.5 1 d . U P D 1
F19' F 0.5440(13) 0.6215(11) 0.0601(12) 0.051(6) Uani 0.3 1 d . U P D 2
F20' F 0.5552(11) 0.7060(10) 0.1350(12) 0.057(5) Uani 0.3 1 d . U P D 2
F21' F 0.5937(12) 0.7166(11) 0.0344(13) 0.062(5) Uani 0.3 1 d . U P D 2
F19" F 0.5809(17) 0.6604(15) 0.0166(19) 0.066(8) Uani 0.2 1 d . U P D 3
F20" F 0.5427(14) 0.6770(19) 0.120(2) 0.065(7) Uani 0.2 1 d . U P D 3
F21" F 0.6060(14) 0.7483(14) 0.072(2) 0.070(7) Uani 0.2 1 d . U P D 3
F22 F 0.89382(13) 0.61437(14) 0.10756(14) 0.0364(6) Uani 1 1 d . . . . .
F23 F 0.88817(18) 0.6951(2) 0.18320(19) 0.0706(12) Uani 1 1 d . . . . .
F24 F 0.84964(17) 0.70949(17) 0.0703(2) 0.0648(10) Uani 1 1 d . . . . .
C38 C 0.71740(19) 0.42898(19) 0.20365(19) 0.0191(7) Uani 1 1 d . . . . .
C39 C 0.65750(19) 0.3994(2) 0.1658(2) 0.0221(8) Uani 1 1 d . . . . .
H39 H 0.6142 0.4144 0.1757 0.029 Uiso 1 1 calc R . . . .
C40 C 0.6604(2) 0.3486(2) 0.1139(2) 0.0255(8) Uani 1 1 d . . . . .
C41 C 0.7238(2) 0.3254(2) 0.0965(2) 0.0265(8) Uani 1 1 d . . . . .
H41 H 0.7260 0.2912 0.0620 0.035 Uiso 1 1 calc R . . . .
C42 C 0.7836(2) 0.35473(19) 0.1320(2) 0.0220(8) Uani 1 1 d . . . . .
C43 C 0.78060(19) 0.4049(2) 0.1851(2) 0.0211(7) Uani 1 1 d . . . . .
H43 H 0.8219 0.4229 0.2088 0.028 Uiso 1 1 calc R . . . .
C44 C 0.5950(3) 0.3165(3) 0.0763(3) 0.0399(11) Uani 1 1 d . . . . .
C45 C 0.8538(2) 0.3319(2) 0.1158(3) 0.0323(9) Uani 1 1 d . . . . .
C46 C 0.7788(6) 0.4865(4) 0.3259(6) 0.0114(16) Uani 0.710(8) 1 d . U P C 1
C47 C 0.7980(4) 0.4243(4) 0.3604(4) 0.0143(13) Uani 0.710(8) 1 d . U P C 1
H47 H 0.7780 0.3838 0.3409 0.019 Uiso 0.710(8) 1 calc R . P C 1
C48 C 0.8460(3) 0.4210(3) 0.4229(4) 0.0191(13) Uani 0.710(8) 1 d D U P C 1
C49 C 0.8777(4) 0.4799(4) 0.4537(4) 0.0172(13) Uani 0.710(8) 1 d . U P C 1
H49 H 0.9102 0.4773 0.4951 0.023 Uiso 0.710(8) 1 calc R . P C 1
C50 C 0.8597(3) 0.5423(4) 0.4214(3) 0.0176(13) Uani 0.710(8) 1 d D U P C 1
C51 C 0.8107(5) 0.5453(4) 0.3586(5) 0.0175(16) Uani 0.710(8) 1 d . U P C 1
H51 H 0.7990 0.5879 0.3380 0.023 Uiso 0.710(8) 1 calc R . P C 1
C52 C 0.8631(4) 0.3542(4) 0.4599(4) 0.0326(18) Uani 0.710(8) 1 d D U P C 1
C53 C 0.8943(4) 0.6070(4) 0.4506(3) 0.0331(16) Uani 0.710(8) 1 d D U P C 1
C46' C 0.7794(19) 0.5064(11) 0.327(2) 0.020(4) Uani 0.290(8) 1 d . U P C 2
C47' C 0.8065(14) 0.4461(10) 0.3589(15) 0.026(4) Uani 0.290(8) 1 d . U P C 2
H47' H 0.7929 0.4042 0.3376 0.034 Uiso 0.290(8) 1 calc R . P C 2
C48' C 0.8542(10) 0.4471(9) 0.4227(11) 0.031(3) Uani 0.290(8) 1 d D U P C 2
C49' C 0.8744(12) 0.5085(12) 0.4503(13) 0.030(4) Uani 0.290(8) 1 d . U P C 2
H49' H 0.9082 0.5105 0.4906 0.040 Uiso 0.290(8) 1 calc R . P C 2
C50' C 0.8468(10) 0.5684(9) 0.4207(11) 0.035(4) Uani 0.290(8) 1 d D U P C 2
C51' C 0.8014(15) 0.5666(11) 0.3592(16) 0.025(4) Uani 0.290(8) 1 d . U P C 2
H51' H 0.7849 0.6077 0.3381 0.033 Uiso 0.290(8) 1 calc R . P C 2
C52' C 0.8873(10) 0.3829(10) 0.4494(9) 0.046(4) Uani 0.290(8) 1 d D U P C 2
C53' C 0.8693(10) 0.6360(12) 0.4616(10) 0.042(5) Uani 0.290(8) 1 d D U P C 2
C54 C 0.64553(19) 0.4927(2) 0.3013(2) 0.0240(8) Uani 1 1 d . . . . .
C55 C 0.6158(2) 0.4310(2) 0.3209(2) 0.0284(9) Uani 1 1 d . . . . .
H55 H 0.6340 0.3897 0.3067 0.038 Uiso 1 1 calc R . . . .
C56 C 0.5598(2) 0.4293(3) 0.3610(2) 0.0341(10) Uani 1 1 d . . . . .
C57 C 0.5323(2) 0.4899(3) 0.3837(2) 0.0398(12) Uani 1 1 d . . . . .
H57 H 0.4947 0.4892 0.4100 0.053 Uiso 1 1 calc R . . . .
C58 C 0.5613(2) 0.5514(3) 0.3668(2) 0.0377(11) Uani 1 1 d . . . . .
C59 C 0.6174(2) 0.5525(2) 0.3261(2) 0.0306(9) Uani 1 1 d . . . . .
H59 H 0.6363 0.5946 0.3154 0.041 Uiso 1 1 calc R . . . .
C60 C 0.5321(3) 0.3611(3) 0.3793(3) 0.0455(13) Uani 1 1 d . . . . .
C61 C 0.5345(3) 0.6184(3) 0.3907(3) 0.0528(15) Uani 1 1 d . . . . .
C62 C 0.71736(19) 0.56096(19) 0.20732(19) 0.0189(7) Uani 1 1 d . . . . .
C63 C 0.6572(2) 0.5913(2) 0.1707(2) 0.0228(8) Uani 1 1 d . . . . .
H63 H 0.6140 0.5754 0.1800 0.030 Uiso 1 1 calc R . . . .
C64 C 0.6595(2) 0.6442(2) 0.1213(2) 0.0275(9) Uani 1 1 d . . . . .
C65 C 0.7225(2) 0.6693(2) 0.1052(2) 0.0291(9) Uani 1 1 d . . . . .
H65 H 0.7242 0.7049 0.0721 0.039 Uiso 1 1 calc R . . . .
C66 C 0.7830(2) 0.6398(2) 0.1397(2) 0.0241(8) Uani 1 1 d . . . . .
C67 C 0.78014(19) 0.5869(2) 0.1889(2) 0.0210(7) Uani 1 1 d . . . . .
H67 H 0.8216 0.5677 0.2107 0.028 Uiso 1 1 calc R . . . .
C68 C 0.5931(3) 0.6755(3) 0.0857(3) 0.0437(12) Uani 1 1 d . . . . .
C69 C 0.8525(2) 0.6652(2) 0.1251(2) 0.0324(10) Uani 1 1 d . . . . .
B1 B 0.7148(2) 0.4937(2) 0.2593(2) 0.0199(8) Uani 1 1 d . . . . .

loop_
_atom_site_aniso_label
_atom_site_aniso_U_11
_atom_site_aniso_U_22
_atom_site_aniso_U_33
_atom_site_aniso_U_23
_atom_site_aniso_U_13
_atom_site_aniso_U_12
Th1 0.01117(8) 0.02542(13) 0.01171(8) 0.00096(10) 0.00005(5) -0.00271(10)
Th1' 0.0359(5) 0.0193(4) 0.0289(4) -0.0006(5) 0.0057(3) 0.0016(5)
O1 0.032(2) 0.033(2) 0.020(2) 0.0128(18) -0.0010(17) 0.0013(19)
N1 0.019(2) 0.032(3) 0.026(2) 0.013(2) -0.0005(19) -0.001(2)
C1 0.016(3) 0.013(3) 0.018(3) 0.002(2) 0.002(2) -0.001(2)
C2 0.017(2) 0.015(2) 0.027(3) 0.004(2) 0.006(2) 0.002(2)
C3 0.017(3) 0.016(3) 0.030(3) 0.001(2) 0.001(2) 0.003(2)
C4 0.019(3) 0.018(3) 0.044(4) -0.004(3) 0.011(3) -0.002(3)
C5 0.022(4) 0.026(3) 0.046(4) 0.015(3) 0.003(3) -0.006(3)
C6 0.027(3) 0.032(3) 0.036(3) 0.018(3) 0.004(3) 0.001(3)
C7 0.016(3) 0.022(3) 0.026(3) 0.009(2) 0.000(2) 0.001(2)
C8 0.019(3) 0.025(4) 0.029(4) 0.005(3) 0.002(3) 0.005(3)
C9 0.022(3) 0.048(4) 0.055(5) 0.010(4) -0.006(3) -0.001(3)
C10 0.037(4) 0.042(4) 0.057(5) 0.027(4) 0.005(4) 0.019(3)
C11 0.025(3) 0.033(4) 0.045(4) 0.005(3) 0.006(3) 0.014(3)
O2 0.020(2) 0.045(3) 0.0157(19) -0.0075(18) -0.0043(16) -0.0014(19)
N2 0.013(2) 0.035(3) 0.013(2) -0.0049(19) 0.0004(16) -0.0046(19)
C12 0.008(2) 0.020(3) 0.011(2) -0.002(2) -0.0001(17) -0.001(2)
C13 0.010(2) 0.018(2) 0.020(2) -0.004(2) 0.0020(19) -0.0023(19)
C14 0.016(3) 0.021(3) 0.025(3) -0.001(2) -0.001(2) 0.000(3)
C15 0.024(3) 0.020(3) 0.025(3) 0.004(2) 0.009(2) -0.003(2)
C16 0.021(3) 0.023(3) 0.042(4) -0.013(3) 0.002(3) -0.002(3)
C17 0.019(3) 0.026(3) 0.027(3) -0.015(2) 0.006(2) -0.002(2)
C18 0.012(2) 0.024(3) 0.019(3) -0.004(2) 0.0032(19) -0.004(2)
C19 0.014(3) 0.023(4) 0.018(3) 0.004(3) 0.008(2) 0.003(3)
C20 0.026(3) 0.059(5) 0.026(3) 0.016(3) 0.006(3) 0.002(3)
C21 0.025(3) 0.051(4) 0.028(3) -0.008(3) 0.013(3) -0.003(3)
C22 0.017(3) 0.034(4) 0.027(3) 0.004(3) 0.007(2) -0.005(3)
O3 0.0169(19) 0.042(3) 0.0162(19) -0.0021(18) -0.0014(15) -0.0083(18)
N3 0.015(2) 0.033(3) 0.018(2) -0.005(2) 0.0038(18) -0.004(2)
C23 0.014(3) 0.015(3) 0.017(3) 0.001(2) 0.003(2) -0.004(2)
C24 0.018(2) 0.020(3) 0.018(2) 0.001(2) 0.007(2) -0.001(2)
C25 0.024(3) 0.026(3) 0.023(3) -0.001(2) 0.012(3) -0.008(3)
C26 0.029(4) 0.033(4) 0.041(5) -0.005(4) 0.022(4) -0.003(4)
C27 0.015(3) 0.040(4) 0.043(4) 0.002(3) 0.014(2) 0.001(3)
C28 0.016(3) 0.036(3) 0.029(3) 0.002(3) 0.004(2) -0.007(2)
C29 0.016(2) 0.022(3) 0.020(3) 0.001(2) 0.007(2) -0.003(2)
C30 0.023(3) 0.017(3) 0.025(4) 0.000(2) 0.003(3) -0.008(3)
C31 0.042(4) 0.032(4) 0.041(4) -0.017(3) 0.017(3) -0.012(3)
C32 0.033(4) 0.041(4) 0.050(4) -0.008(3) 0.006(3) -0.018(3)
C33 0.045(4) 0.022(3) 0.039(4) -0.005(3) 0.003(3) -0.007(3)
O1' 0.019(4) 0.110(8) 0.031(5) 0.007(5) 0.002(4) 0.009(5)
N1' 0.031(5) 0.059(6) 0.035(5) 0.013(5) 0.006(4) 0.006(5)
C1' 0.027(7) 0.036(7) 0.021(6) 0.006(5) 0.000(5) 0.001(6)
C2' 0.026(5) 0.036(5) 0.025(5) 0.001(4) 0.010(4) 0.002(4)
C3' 0.034(6) 0.040(7) 0.031(6) 0.006(5) 0.013(5) 0.008(5)
C4' 0.028(7) 0.040(7) 0.034(7) 0.001(7) 0.018(7) -0.002(7)
C5' 0.026(5) 0.055(7) 0.046(6) 0.001(6) 0.016(5) 0.001(6)
C6' 0.027(6) 0.063(8) 0.039(6) 0.004(6) 0.006(5) 0.004(6)
C7' 0.026(5) 0.047(7) 0.035(6) 0.006(5) 0.008(5) 0.002(5)
C8' 0.026(6) 0.059(9) 0.048(8) 0.023(7) 0.010(7) 0.009(7)
C9' 0.038(8) 0.081(11) 0.071(10) 0.028(9) 0.015(7) 0.022(8)
C10' 0.058(10) 0.095(13) 0.081(11) 0.049(10) 0.031(9) 0.023(10)
C11' 0.048(9) 0.047(9) 0.096(12) 0.039(8) 0.009(9) 0.009(8)
O2' 0.021(4) 0.117(8) 0.022(4) 0.029(5) 0.004(3) 0.017(5)
N2' 0.026(5) 0.068(6) 0.026(5) 0.014(5) 0.001(4) 0.015(5)
C12' 0.026(5) 0.033(6) 0.022(5) 0.002(5) 0.001(4) 0.002(5)
C13' 0.017(5) 0.044(6) 0.039(6) 0.011(5) 0.007(4) 0.006(5)
C14' 0.022(6) 0.039(6) 0.052(7) 0.007(6) 0.009(5) -0.001(6)
C15' 0.031(7) 0.035(7) 0.060(7) 0.008(6) 0.010(6) 0.003(6)
C16' 0.032(7) 0.047(7) 0.071(7) 0.025(6) 0.011(6) 0.003(6)
C17' 0.033(6) 0.058(7) 0.061(7) 0.027(6) 0.008(6) 0.007(6)
C18' 0.023(5) 0.057(7) 0.043(6) 0.022(6) 0.013(5) 0.010(5)
C19' 0.029(6) 0.059(9) 0.028(6) 0.007(8) 0.010(5) 0.004(8)
C20' 0.047(8) 0.111(12) 0.041(8) -0.022(8) 0.004(7) 0.013(8)
C21' 0.049(9) 0.120(14) 0.056(10) 0.038(10) 0.032(8) 0.020(9)
C22' 0.032(7) 0.072(10) 0.033(7) 0.002(7) 0.011(5) 0.006(7)
O3' 0.045(5) 0.107(8) 0.025(4) -0.037(5) -0.008(4) 0.008(6)
N3' 0.031(5) 0.068(6) 0.027(5) -0.021(5) 0.002(4) -0.002(5)
C23' 0.025(6) 0.031(6) 0.021(5) 0.001(5) 0.006(5) -0.001(5)
C24' 0.028(5) 0.033(5) 0.026(5) 0.001(4) 0.008(4) -0.004(4)
C25' 0.033(7) 0.034(6) 0.028(6) -0.006(5) 0.005(5) -0.006(5)
C26' 0.031(6) 0.043(6) 0.044(7) -0.004(6) 0.020(5) -0.004(5)
C27' 0.041(7) 0.051(7) 0.052(7) -0.023(6) 0.013(6) 0.003(6)
C28' 0.047(7) 0.058(7) 0.050(7) -0.029(6) 0.010(6) 0.005(6)
C29' 0.032(6) 0.066(8) 0.044(7) -0.021(6) 0.010(5) 0.001(6)
C30' 0.037(6) 0.059(8) 0.048(8) -0.022(7) -0.002(6) -0.010(7)
C31' 0.038(8) 0.103(12) 0.069(10) -0.032(9) -0.003(7) -0.003(8)
C32' 0.058(11) 0.091(12) 0.111(14) -0.053(11) 0.013(10) -0.016(10)
C33' 0.042(8) 0.062(10) 0.079(10) -0.023(8) 0.007(8) -0.018(8)
N4 0.0129(13) 0.0239(16) 0.0160(14) 0.0018(12) 0.0029(11) -0.0012(12)
O4 0.0189(19) 0.035(3) 0.0167(19) 0.001(2) -0.0004(14) -0.006(2)
C34 0.049(4) 0.054(4) 0.024(3) 0.013(3) -0.001(3) -0.003(3)
C35 0.082(7) 0.078(7) 0.072(6) 0.027(6) -0.028(5) 0.022(6)
C36 0.045(4) 0.058(4) 0.022(3) -0.003(3) -0.001(3) -0.018(3)
C37 0.080(6) 0.052(5) 0.046(5) -0.008(4) 0.002(4) -0.006(4)
O4' 0.057(7) 0.078(8) 0.036(6) 0.003(7) 0.001(6) 0.005(8)
C34' 0.080(11) 0.105(12) 0.041(9) 0.008(9) -0.003(9) 0.007(10)
C35' 0.102(17) 0.094(16) 0.074(14) -0.006(13) 0.002(13) 0.013(14)
C36' 0.065(8) 0.077(9) 0.047(8) 0.007(7) 0.003(7) -0.010(8)
C37' 0.100(16) 0.116(18) 0.077(15) -0.018(14) -0.011(14) -0.011(15)
F1 0.019(5) 0.079(8) 0.103(10) -0.049(6) -0.013(6) -0.004(5)
F2 0.044(5) 0.124(10) 0.064(7) -0.079(7) 0.004(5) -0.006(6)
F3 0.121(16) 0.104(15) 0.147(16) 0.067(12) -0.054(11) -0.091(12)
F1' 0.031(7) 0.149(18) 0.142(16) -0.108(13) 0.026(9) -0.034(11)
F2' 0.070(8) 0.089(7) 0.059(7) 0.044(6) -0.043(5) -0.051(6)
F3' 0.069(7) 0.023(3) 0.126(12) 0.002(5) -0.046(8) -0.021(4)
F4 0.0264(13) 0.0358(14) 0.0482(16) -0.0114(12) 0.0130(11) -0.0023(11)
F5 0.053(2) 0.099(3) 0.094(3) 0.063(2) 0.035(2) 0.049(2)
F6 0.0477(18) 0.0525(19) 0.088(2) -0.0455(18) 0.0287(17) -0.0089(15)
F7 0.064(3) 0.020(3) 0.048(3) 0.012(2) -0.008(2) 0.008(2)
F8 0.257(11) 0.043(3) 0.027(2) 0.016(2) 0.026(4) 0.054(5)
F9 0.056(4) 0.044(3) 0.148(7) 0.002(4) -0.045(4) 0.024(3)
F10 0.187(8) 0.080(5) 0.032(3) 0.010(3) -0.050(4) -0.082(5)
F11 0.034(2) 0.038(3) 0.104(4) -0.013(3) 0.019(3) -0.022(2)
F12 0.046(4) 0.027(4) 0.072(4) -0.026(3) 0.014(3) -0.009(3)
F7' 0.186(19) 0.123(15) 0.045(9) 0.011(9) -0.056(11) 0.057(14)
F8' 0.071(10) 0.082(13) 0.154(17) 0.008(12) 0.024(11) 0.030(9)
F9' 0.122(16) 0.044(13) 0.105(14) 0.038(11) -0.012(12) -0.001(11)
F10' 0.25(2) 0.119(16) 0.059(10) -0.018(10) 0.014(14) -0.058(16)
F11' 0.099(14) 0.045(10) 0.065(9) -0.022(9) 0.012(9) -0.010(8)
F12' 0.081(12) 0.127(15) 0.159(16) -0.027(13) -0.017(11) -0.036(11)
F13 0.060(2) 0.067(2) 0.066(2) 0.0242(18) -0.0032(17) -0.0032(18)
F14 0.101(3) 0.091(3) 0.055(2) 0.010(2) 0.003(2) -0.067(3)
F15 0.056(2) 0.091(3) 0.174(5) 0.060(3) 0.070(3) 0.009(2)
F16 0.097(3) 0.111(4) 0.200(6) -0.072(4) 0.116(4) -0.017(3)
F17 0.083(3) 0.087(3) 0.085(3) -0.040(2) -0.012(2) 0.049(2)
F18 0.068(2) 0.084(3) 0.072(2) -0.045(2) -0.0004(19) 0.000(2)
F19 0.022(4) 0.077(11) 0.078(10) 0.039(7) 0.004(7) 0.012(7)
F20 0.086(10) 0.077(9) 0.102(10) -0.028(8) -0.022(7) 0.065(7)
F21 0.042(5) 0.058(11) 0.052(6) 0.028(7) -0.004(4) 0.003(6)
F19' 0.031(8) 0.035(6) 0.076(13) -0.018(8) -0.029(9) 0.014(5)
F20' 0.047(11) 0.042(10) 0.079(10) -0.015(8) 0.000(7) 0.036(8)
F21' 0.066(9) 0.049(13) 0.066(13) 0.029(9) -0.009(9) 0.015(10)
F19" 0.066(15) 0.052(15) 0.067(13) 0.001(12) -0.034(12) 0.025(11)
F20" 0.031(10) 0.069(18) 0.093(17) 0.012(14) 0.007(12) 0.023(15)
F21" 0.067(13) 0.038(10) 0.098(17) 0.005(12) -0.017(13) 0.027(10)
F22 0.0267(13) 0.0401(15) 0.0442(15) 0.0007(12) 0.0110(11) -0.0053(11)
F23 0.058(2) 0.089(3) 0.069(2) -0.048(2) 0.0251(17) -0.051(2)
F24 0.054(2) 0.0501(19) 0.096(3) 0.0382(19) 0.0313(19) 0.0011(16)
C38 0.0191(17) 0.0191(17) 0.0189(17) 0.0053(14) 0.0026(14) 0.0016(14)
C39 0.0177(17) 0.0223(19) 0.0262(19) 0.0049(15) 0.0024(15) -0.0003(15)
C40 0.026(2) 0.0218(19) 0.028(2) 0.0018(16) -0.0010(16) -0.0031(16)
C41 0.032(2) 0.0182(18) 0.029(2) -0.0009(16) 0.0037(17) -0.0010(16)
C42 0.0250(19) 0.0164(17) 0.0249(19) 0.0022(15) 0.0048(15) 0.0028(15)
C43 0.0167(17) 0.0238(19) 0.0227(18) 0.0031(15) 0.0020(14) -0.0013(14)
C44 0.033(2) 0.035(3) 0.050(3) -0.005(2) -0.003(2) -0.007(2)
C45 0.031(2) 0.028(2) 0.038(2) 0.0033(19) 0.0081(19) 0.0058(18)
C46 0.013(2) 0.007(4) 0.016(2) -0.004(4) 0.0060(19) -0.002(3)
C47 0.021(3) 0.005(3) 0.017(2) -0.002(3) 0.002(2) -0.003(3)
C48 0.023(3) 0.017(3) 0.017(2) -0.005(3) 0.003(2) 0.004(3)
C49 0.017(2) 0.021(3) 0.013(2) 0.006(3) 0.0009(19) 0.000(3)
C50 0.023(3) 0.017(3) 0.013(2) 0.002(3) 0.001(2) -0.007(3)
C51 0.022(3) 0.015(4) 0.016(3) 0.005(3) 0.003(2) 0.002(3)
C52 0.047(4) 0.023(4) 0.025(3) 0.002(3) -0.004(3) 0.010(3)
C53 0.039(4) 0.034(4) 0.023(3) 0.001(3) -0.005(3) -0.014(3)
C46' 0.026(6) 0.009(9) 0.026(6) -0.002(8) 0.006(5) -0.003(8)
C47' 0.037(7) 0.007(7) 0.034(6) -0.007(7) 0.007(6) -0.002(6)
C48' 0.037(6) 0.026(7) 0.030(6) -0.003(6) -0.001(5) 0.005(6)
C49' 0.033(6) 0.027(7) 0.029(6) 0.002(7) 0.003(5) -0.005(7)
C50' 0.039(7) 0.032(7) 0.033(6) 0.006(6) 0.002(5) -0.005(6)
C51' 0.031(8) 0.016(8) 0.028(6) 0.004(7) 0.003(6) -0.011(7)
C52' 0.060(9) 0.042(8) 0.034(7) -0.002(7) 0.003(7) 0.005(7)
C53' 0.037(9) 0.037(10) 0.047(9) 0.000(8) -0.008(7) -0.002(8)
C54 0.0156(17) 0.035(2) 0.0216(18) -0.0009(16) 0.0017(14) -0.0018(16)
C55 0.0198(19) 0.040(2) 0.026(2) 0.0079(18) 0.0047(15) -0.0007(17)
C56 0.022(2) 0.054(3) 0.027(2) 0.007(2) 0.0050(16) -0.003(2)
C57 0.021(2) 0.072(4) 0.029(2) -0.001(2) 0.0096(17) -0.005(2)
C58 0.024(2) 0.061(3) 0.029(2) -0.015(2) 0.0075(17) 0.003(2)
C59 0.023(2) 0.041(3) 0.029(2) -0.0090(19) 0.0060(16) -0.0020(18)
C60 0.031(2) 0.063(4) 0.045(3) 0.018(3) 0.013(2) -0.008(2)
C61 0.038(3) 0.072(4) 0.050(3) -0.025(3) 0.014(2) 0.004(3)
C62 0.0203(17) 0.0171(17) 0.0198(17) -0.0052(14) 0.0040(14) -0.0002(14)
C63 0.0183(18) 0.0247(19) 0.0252(19) -0.0059(15) 0.0021(15) 0.0027(15)
C64 0.028(2) 0.025(2) 0.028(2) -0.0034(16) 0.0000(16) 0.0086(17)
C65 0.041(2) 0.0184(19) 0.028(2) -0.0005(16) 0.0069(18) 0.0014(17)
C66 0.029(2) 0.0186(18) 0.0259(19) -0.0071(15) 0.0063(16) -0.0051(16)
C67 0.0180(17) 0.0222(18) 0.0227(18) -0.0044(15) 0.0027(14) 0.0002(14)
C68 0.045(3) 0.040(3) 0.044(3) 0.007(2) -0.002(2) 0.020(2)
C69 0.040(2) 0.026(2) 0.033(2) -0.0024(18) 0.0119(19) -0.0096(19)
B1 0.0147(18) 0.024(2) 0.0208(19) -0.0019(16) 0.0025(15) 0.0008(16)

loop_
_atom_type_symbol
_atom_type_description
_atom_type_scat_dispersion_real
_atom_type_scat_dispersion_imag
_atom_type_scat_source
C C 0.0033 0.0016 'International Tables Vol C Tables 4.2.6.8 and 6.1.1.4'
H H 0.0000 0.0000 'International Tables Vol C Tables 4.2.6.8 and 6.1.1.4'
B B 0.0013 0.0007 'International Tables Vol C Tables 4.2.6.8 and 6.1.1.4'
N N 0.0061 0.0033 'International Tables Vol C Tables 4.2.6.8 and 6.1.1.4'
O O 0.0106 0.0060 'International Tables Vol C Tables 4.2.6.8 and 6.1.1.4'
F F 0.0171 0.0103 'International Tables Vol C Tables 4.2.6.8 and 6.1.1.4'
Th Th -7.2400 8.8979 'International Tables Vol C Tables 4.2.6.8 and 6.1.1.4'

loop_
_geom_angle_atom_site_label_1
_geom_angle_atom_site_label_2
_geom_angle_atom_site_label_3
_geom_angle
O1 Th1 N1 34.73(16)
O1 Th1 O2 111.99(17)
O1 Th1 N2 106.53(16)
O1 Th1 N3 140.74(16)
O1 Th1 N4 105.20(13)
O1 Th1 O4 73.33(15)
N1 Th1 N2 111.87(16)
N1 Th1 N3 116.93(16)
N1 Th1 N4 73.91(13)
N1 Th1 O4 104.56(15)
O2 Th1 N1 135.91(16)
O2 Th1 N2 34.60(14)
O2 Th1 N3 105.07(17)
O2 Th1 N4 105.94(12)
O2 Th1 O4 75.12(15)
N2 Th1 N4 74.84(12)
N2 Th1 O4 105.89(15)
O3 Th1 O1 117.70(16)
O3 Th1 N1 114.32(16)
O3 Th1 O2 107.71(16)
O3 Th1 N2 132.43(17)
O3 Th1 N3 34.46(15)
O3 Th1 N4 107.58(12)
O3 Th1 O4 72.97(14)
N3 Th1 N2 111.30(16)
N3 Th1 N4 75.63(12)
N3 Th1 O4 105.22(14)
O4 Th1 N4 178.48(13)
O1' Th1' N1' 38.1(4)
O1' Th1' O2' 121.4(4)
O1' Th1' N2' 149.4(5)
O1' Th1' O3' 107.4(4)
O1' Th1' N3' 104.9(4)
O1' Th1' N4 111.1(3)
O1' Th1' O4' 72.0(5)
N1' Th1' N2' 122.8(4)
N1' Th1' O3' 132.5(4)
N1' Th1' N3' 112.1(4)
N1' Th1' N4 79.0(3)
N1' Th1' O4' 106.8(5)
O2' Th1' N1' 119.0(5)
O2' Th1' N2' 36.0(3)
O2' Th1' O3' 107.0(4)
O2' Th1' N3' 127.8(4)
O2' Th1' N4 110.7(3)
O2' Th1' O4' 73.7(5)
N2' Th1' O3' 101.0(4)
N2' Th1' N3' 105.3(4)
N2' Th1' N4 76.3(3)
N2' Th1' O4' 106.0(5)
O3' Th1' N3' 30.4(3)
O3' Th1' N4 96.1(2)
N4 Th1' N3' 68.5(2)
O4' Th1' O3' 74.2(4)
O4' Th1' N3' 101.8(4)
O4' Th1' N4 170.3(4)
N1 O1 Th1 83.3(3)
O1 N1 Th1 62.0(3)
O1 N1 C7 107.4(4)
O1 N1 C8 107.7(5)
C7 N1 Th1 112.9(3)
C7 N1 C8 116.2(5)
C8 N1 Th1 130.4(4)
N4 C1 C2 112.7(4)
C3 C2 C1 118.8(3)
C3 C2 C7 120.0
C7 C2 C1 121.1(3)
C2 C3 C4 120.0
C5 C4 C3 120.0
C4 C5 C6 120.0
C5 C6 C7 120.0
C2 C7 N1 118.3(3)
C6 C7 N1 121.7(3)
C6 C7 C2 120.0
C9 C8 N1 106.1(6)
C9 C8 C10 111.2(7)
C9 C8 C11 110.2(8)
C10 C8 N1 110.7(8)
C11 C8 N1 109.6(6)
C11 C8 C10 109.1(7)
N2 O2 Th1 83.7(3)
O2 N2 Th1 61.7(2)
O2 N2 C18 106.5(4)
O2 N2 C19 108.2(5)
C18 N2 Th1 111.8(3)
C18 N2 C19 115.7(5)
C19 N2 Th1 132.2(4)
N4 C12 C13 114.5(4)
C14 C13 C12 117.8(3)
C14 C13 C18 120.0
C18 C13 C12 122.1(3)
C15 C14 C13 120.0
C14 C15 C16 120.0
C17 C16 C15 120.0
C16 C17 C18 120.0
C13 C18 N2 118.5(3)
C17 C18 N2 121.5(3)
C17 C18 C13 120.0
N2 C19 C20 106.5(7)
N2 C19 C22 108.3(8)
C20 C19 C22 107.7(6)
C21 C19 N2 113.7(6)
C21 C19 C20 110.3(8)
C21 C19 C22 110.3(8)
N3 O3 Th1 85.1(3)
O3 N3 Th1 60.4(2)
O3 N3 C29 107.4(4)
O3 N3 C30 109.3(5)
C29 N3 Th1 107.9(3)
C29 N3 C30 115.7(5)
C30 N3 Th1 136.0(4)
N4 C23 C24 113.0(4)
C25 C24 C23 119.1(3)
C25 C24 C29 120.0
C29 C24 C23 120.8(3)
C24 C25 C26 120.0
C27 C26 C25 120.0
C28 C27 C26 120.0
C27 C28 C29 120.0
C24 C29 N3 119.4(3)
C28 C29 N3 120.6(3)
C28 C29 C24 120.0
N3 C30 C31 106.2(6)
C32 C30 N3 111.4(6)
C32 C30 C31 109.1(6)
C33 C30 N3 109.5(6)
C33 C30 C31 109.3(7)
C33 C30 C32 111.1(6)
N1' O1' Th1' 80.9(6)
O1' N1' Th1' 61.0(6)
O1' N1' C8' 112.7(13)
C7' N1' Th1' 113.9(8)
C7' N1' O1' 104.9(10)
C7' N1' C8' 114.7(13)
C8' N1' Th1' 130.7(11)
C2' C1' N4 112.6(10)
C3' C2' C1' 118.7(7)
C3' C2' C7' 120.0
C7' C2' C1' 121.2(7)
C2' C3' C4' 120.0
C5' C4' C3' 120.0
C6' C5' C4' 120.0
C5' C6' C7' 120.0
C2' C7' N1' 118.2(7)
C6' C7' N1' 121.8(7)
C6' C7' C2' 120.0
C9' C8' N1' 109.6(17)
C9' C8' C10' 109.0(17)
C10' C8' N1' 102.7(17)
C11' C8' N1' 110.9(17)
C11' C8' C9' 112.9(19)
C11' C8' C10' 111(2)
N2' O2' Th1' 85.9(6)
O2' N2' Th1' 58.1(5)
O2' N2' C18' 106.4(10)
O2' N2' C19' 106.9(13)
C18' N2' Th1' 105.9(7)
C19' N2' Th1' 140.2(14)
C19' N2' C18' 113.9(14)
C13' C12' N4 117.9(9)
C14' C13' C12' 118.5(8)
C14' C13' C18' 120.0
C18' C13' C12' 121.5(8)
C15' C14' C13' 120.0
C14' C15' C16' 120.0
C17' C16' C15' 120.0
C16' C17' C18' 120.0
C13' C18' N2' 118.3(8)
C17' C18' N2' 121.7(8)
C17' C18' C13' 120.0
N2' C19' C20' 106.2(19)
N2' C19' C21' 117.5(17)
N2' C19' C22' 108.3(19)
C20' C19' C22' 103.4(16)
C21' C19' C20' 112(2)
C21' C19' C22' 109(2)
N3' O3' Th1' 85.1(7)
O3' N3' Th1' 64.6(7)
O3' N3' C29' 107.6(9)
O3' N3' C30' 104.2(12)
C29' N3' Th1' 111.4(8)
C29' N3' C30' 120.2(14)
C30' N3' Th1' 127.8(11)
N4 C23' C24' 114.4(9)
C25' C24' C23' 120.4(8)
C25' C24' C29' 120.0
C29' C24' C23' 119.2(8)
C24' C25' C26' 120.0
C25' C26' C27' 120.0
C28' C27' C26' 120.0
C29' C28' C27' 120.0
C24' C29' N3' 119.1(7)
C28' C29' N3' 120.8(7)
C28' C29' C24' 120.0
N3' C30' C31' 112.8(18)
N3' C30' C32' 111.5(18)
N3' C30' C33' 106.8(14)
C31' C30' C32' 109.9(17)
C31' C30' C33' 110.8(18)
C32' C30' C33' 104.5(18)
C1 N4 Th1 112.7(3)
C1 N4 C12 107.1(4)
C1 N4 C23 107.3(4)
C12 N4 Th1 112.4(2)
C12 N4 C23 106.4(4)
C23 N4 Th1 110.6(3)
C1' N4 Th1' 104.0(5)
C12' N4 Th1' 107.5(5)
C12' N4 C1' 105.5(8)
C23' N4 Th1' 119.5(5)
C23' N4 C1' 108.9(8)
C23' N4 C12' 110.4(8)
C34 O4 Th1 120.4(4)
C36 O4 Th1 126.0(4)
C36 O4 C34 112.2(5)
O4 C34 C35 114.4(7)
O4 C36 C37 114.1(6)
C34' O4' Th1' 121.4(14)
C34' O4' C36' 115.5(18)
C36' O4' Th1' 120.4(12)
O4' C34' C35' 115.2(17)
C37' C36' O4' 113.8(16)
C39 C38 B1 122.8(3)
C43 C38 C39 115.8(3)
C43 C38 B1 121.0(3)
C40 C39 C38 122.4(4)
C39 C40 C44 120.7(4)
C41 C40 C39 120.8(4)
C41 C40 C44 118.4(4)
C42 C41 C40 117.9(4)
C41 C42 C43 121.2(4)
C41 C42 C45 120.5(4)
C43 C42 C45 118.2(4)
C42 C43 C38 121.9(4)
F1 C44 C40 110.2(9)
F2 C44 F1 103.1(12)
F2 C44 C40 114.3(8)
F3 C44 F1 104.1(15)
F3 C44 F2 111.9(13)
F3 C44 C40 112.3(11)
F1' C44 F2' 111.6(14)
F1' C44 F3' 103.0(14)
F1' C44 C40 115.3(11)
F2' C44 F3' 102.4(11)
F2' C44 C40 112.4(7)
F3' C44 C40 111.1(9)
F4 C45 C42 112.6(3)
F5 C45 F4 104.8(4)
F5 C45 C42 112.3(4)
F6 C45 F4 105.5(4)
F6 C45 F5 108.3(4)
F6 C45 C42 112.9(4)
C47 C46 C51 115.7(8)
C47 C46 B1 123.3(7)
C51 C46 B1 120.3(7)
C48 C47 C46 122.1(7)
C47 C48 C52 120.7(6)
C49 C48 C47 121.3(6)
C49 C48 C52 118.0(6)
C50 C49 C48 118.2(6)
C49 C50 C51 120.2(6)
C49 C50 C53 120.5(6)
C51 C50 C53 119.2(6)
C46 C51 C50 122.5(7)
F7 C52 F8 108.4(8)
F7 C52 F9 104.2(7)
F7 C52 C48 114.3(6)
F8 C52 F9 105.7(7)
F8 C52 C48 111.8(6)
F9 C52 C48 111.8(7)
F10 C53 F11 106.8(6)
F10 C53 F12 105.4(7)
F10 C53 C50 113.6(6)
F11 C53 C50 112.3(6)
F12 C53 F11 104.4(6)
F12 C53 C50 113.6(6)
C47' C46' B1 113.5(18)
C51' C46' C47' 118(3)
C51' C46' B1 128(2)
C46' C47' C48' 121(2)
C47' C48' C52' 119.1(16)
C49' C48' C47' 117.5(16)
C49' C48' C52' 122.7(18)
C48' C49' C50' 121.8(19)
C49' C50' C53' 117.1(16)
C51' C50' C49' 119.8(16)
C51' C50' C53' 123.1(16)
C50' C51' C46' 122(2)
F7' C52' F8' 103.9(15)
F7' C52' F9' 105.4(16)
F7' C52' C48' 114.7(15)
F8' C52' C48' 112.9(15)
F9' C52' F8' 105.2(15)
F9' C52' C48' 113.6(15)
F10' C53' F11' 106.2(18)
F10' C53' F12' 111.0(17)
F10' C53' C50' 111.6(16)
F11' C53' C50' 110.8(16)
F12' C53' F11' 106.5(17)
F12' C53' C50' 110.5(17)
C55 C54 B1 121.6(4)
C59 C54 C55 116.0(4)
C59 C54 B1 122.0(4)
C56 C55 C54 122.3(4)
C55 C56 C60 118.2(5)
C57 C56 C55 120.1(4)
C57 C56 C60 121.6(4)
C58 C57 C56 119.0(4)
C57 C58 C59 120.4(5)
C57 C58 C61 121.5(4)
C59 C58 C61 118.1(5)
C54 C59 C58 122.1(4)
F13 C60 F14 105.0(5)
F13 C60 F15 107.4(4)
F13 C60 C56 112.8(4)
F14 C60 C56 112.3(4)
F15 C60 F14 106.1(5)
F15 C60 C56 112.7(5)
F16 C61 F17 104.2(6)
F16 C61 F18 108.7(5)
F16 C61 C58 114.1(5)
F17 C61 C58 112.7(4)
F18 C61 F17 102.1(5)
F18 C61 C58 114.0(5)
C63 C62 B1 122.5(3)
C67 C62 C63 115.1(3)
C67 C62 B1 121.9(3)
C64 C63 C62 122.6(4)
C63 C64 C65 120.9(4)
C63 C64 C68 119.7(4)
C65 C64 C68 119.4(4)
C66 C65 C64 118.0(4)
C65 C66 C69 120.6(4)
C67 C66 C65 120.7(4)
C67 C66 C69 118.7(4)
C66 C67 C62 122.7(4)
F19 C68 F20 112.8(10)
F19 C68 F21 106.1(9)
F19 C68 C64 113.7(7)
F20 C68 F21 104.1(9)
F20 C68 C64 109.5(6)
F21 C68 C64 110.1(7)
F19' C68 C64 109.8(10)
F20' C68 F19' 98.4(12)
F20' C68 C64 112.5(9)
F21' C68 F19' 106.5(15)
F21' C68 F20' 107.0(13)
F21' C68 C64 120.3(11)
F19" C68 F21" 93.3(17)
F19" C68 C64 112.1(14)
F20" C68 F19" 118(2)
F20" C68 F21" 103.4(18)
F20" C68 C64 118.1(14)
F21" C68 C64 108.3(11)
F22 C69 C66 112.5(3)
F23 C69 F22 104.9(4)
F23 C69 C66 112.4(4)
F24 C69 F22 104.9(4)
F24 C69 F23 107.6(4)
F24 C69 C66 113.9(4)
C38 B1 C46 109.2(4)
C38 B1 C46' 120.6(10)
C38 B1 C54 112.9(3)
C54 B1 C46 103.0(5)
C54 B1 C46' 102.7(12)
C62 B1 C38 103.7(3)
C62 B1 C46 115.9(4)
C62 B1 C46' 104.5(10)
C62 B1 C54 112.5(3)

loop_
_geom_bond_atom_site_label_1
_geom_bond_atom_site_label_2
_geom_bond_distance
Th1 O1 2.235(4)
Th1 N1 2.513(6)
Th1 O2 2.262(4)
Th1 N2 2.554(5)
Th1 O3 2.228(4)
Th1 N3 2.552(5)
Th1 N4 2.795(3)
Th1 O4 2.562(4)
Th1' O1' 2.080(10)
Th1' N1' 2.347(13)
Th1' O2' 2.087(10)
Th1' N2' 2.452(11)
Th1' O3' 2.579(13)
Th1' N3' 2.845(14)
Th1' N4 2.813(3)
Th1' O4' 2.572(16)
O1 N1 1.442(7)
N1 C7 1.458(6)
N1 C8 1.538(11)
C1 C2 1.529(7)
C1 N4 1.483(6)
C2 C3 1.3900
C2 C7 1.3900
C3 C4 1.3900
C4 C5 1.3900
C5 C6 1.3900
C6 C7 1.3900
C8 C9 1.506(11)
C8 C10 1.534(12)
C8 C11 1.529(11)
O2 N2 1.459(6)
N2 C18 1.465(6)
N2 C19 1.515(12)
C12 C13 1.534(6)
C12 N4 1.507(6)
C13 C14 1.3900
C13 C18 1.3900
C14 C15 1.3900
C15 C16 1.3900
C16 C17 1.3900
C17 C18 1.3900
C19 C20 1.534(11)
C19 C21 1.510(12)
C19 C22 1.541(13)
O3 N3 1.450(6)
N3 C29 1.466(5)
N3 C30 1.537(9)
C23 C24 1.532(7)
C23 N4 1.516(6)
C24 C25 1.3900
C24 C29 1.3900
C25 C26 1.3900
C26 C27 1.3900
C27 C28 1.3900
C28 C29 1.3900
C30 C31 1.544(11)
C30 C32 1.517(11)
C30 C33 1.508(10)
O1' N1' 1.465(16)
N1' C7' 1.455(13)
N1' C8' 1.57(3)
C1' C2' 1.514(15)
C1' N4 1.559(14)
C2' C3' 1.3900
C2' C7' 1.3900
C3' C4' 1.3900
C4' C5' 1.3900
C5' C6' 1.3900
C6' C7' 1.3900
C8' C9' 1.55(3)
C8' C10' 1.55(3)
C8' C11' 1.44(3)
O2' N2' 1.446(13)
N2' C18' 1.470(16)
N2' C19' 1.45(3)
C12' C13' 1.491(16)
C12' N4 1.510(13)
C13' C14' 1.3900
C13' C18' 1.3900
C14' C15' 1.3900
C15' C16' 1.3900
C16' C17' 1.3900
C17' C18' 1.3900
C19' C20' 1.58(3)
C19' C21' 1.51(3)
C19' C22' 1.59(3)
O3' N3' 1.443(15)
N3' C29' 1.462(14)
N3' C30' 1.47(3)
C23' C24' 1.524(15)
C23' N4 1.427(13)
C24' C25' 1.3900
C24' C29' 1.3900
C25' C26' 1.3900
C26' C27' 1.3900
C27' C28' 1.3900
C28' C29' 1.3900
C30' C31' 1.47(3)
C30' C32' 1.59(3)
C30' C33' 1.63(3)
O4 C34 1.459(7)
O4 C36 1.438(7)
C34 C35 1.473(9)
C36 C37 1.478(10)
O4' C34' 1.413(17)
O4' C36' 1.472(17)
C34' C35' 1.491(18)
C36' C37' 1.455(17)
F1 C44 1.36(2)
F2 C44 1.277(12)
F3 C44 1.25(2)
F1' C44 1.26(2)
F2' C44 1.298(12)
F3' C44 1.351(15)
F4 C45 1.336(5)
F5 C45 1.325(5)
F6 C45 1.324(5)
F7 C52 1.305(9)
F8 C52 1.321(9)
F9 C52 1.341(9)
F10 C53 1.321(7)
F11 C53 1.340(8)
F12 C53 1.339(8)
F7' C52' 1.303(15)
F8' C52' 1.345(16)
F9' C52' 1.323(16)
F10' C53' 1.273(17)
F11' C53' 1.328(16)
F12' C53' 1.294(17)
F13 C60 1.317(6)
F14 C60 1.343(7)
F15 C60 1.323(6)
F16 C61 1.309(6)
F17 C61 1.332(8)
F18 C61 1.325(6)
F19 C68 1.288(14)
F20 C68 1.326(13)
F21 C68 1.362(15)
F19' C68 1.46(2)
F20' C68 1.38(2)
F21' C68 1.25(2)
F19" C68 1.31(3)
F20" C68 1.24(3)
F21" C68 1.47(3)
F22 C69 1.340(5)
F23 C69 1.338(5)
F24 C69 1.332(5)
C38 C39 1.402(5)
C38 C43 1.398(5)
C38 B1 1.636(6)
C39 C40 1.389(6)
C40 C41 1.388(6)
C40 C44 1.502(6)
C41 C42 1.381(6)
C42 C43 1.396(5)
C42 C45 1.501(6)
C46 C47 1.397(10)
C46 C51 1.402(11)
C46 B1 1.643(12)
C47 C48 1.394(10)
C48 C49 1.389(9)
C48 C52 1.490(10)
C49 C50 1.380(8)
C50 C51 1.409(11)
C50 C53 1.496(8)
C46' C47' 1.39(3)
C46' C51' 1.36(3)
C46' B1 1.68(4)
C47' C48' 1.41(3)
C48' C49' 1.34(2)
C48' C52' 1.46(2)
C49' C50' 1.37(2)
C50' C51' 1.35(3)
C50' C53' 1.55(3)
C54 C55 1.401(6)
C54 C59 1.391(6)
C54 B1 1.641(5)
C55 C56 1.397(6)
C56 C57 1.384(7)
C56 C60 1.489(7)
C57 C58 1.376(7)
C58 C59 1.406(6)
C58 C61 1.493(7)
C62 C63 1.403(5)
C62 C67 1.402(5)
C62 B1 1.634(6)
C63 C64 1.384(6)
C64 C65 1.386(6)
C64 C68 1.499(6)
C65 C66 1.386(6)
C66 C67 1.386(5)
C66 C69 1.495(6)
